data_1549248
loop_
_publ_author_name
'McMahon, David P.'
'Stephenson, Andrew'
'Chong, Samantha Y.'
'Little, Marc'
'Jones, James T. A.'
'Cooper, Andrew I.'
'Day, Graeme Matthew'

_publ_section_title
;
 Computational Modelling of Solvent Effects in a Prolific Solvatomorphic
 Porous Organic Cage
;
_journal_name_full 'Faraday Discussions'
_journal_paper_doi 10.1039/C8FD00031J
_journal_year 2018
_chemical_formula_moiety 'C48 H48 N12, C H2 Cl2, C8 H10'
_chemical_formula_sum 'C57 H60 Cl2 N12'
_chemical_formula_weight 984.07
_chemical_name_systematic
;
 ? 
;
_space_group_crystal_system monoclinic
_space_group_IT_number 14
_space_group_name_Hall '-P 2yn'
_space_group_name_H-M_alt 'P 1 21/n 1'
_symmetry_space_group_name_Hall '-P 2yn'
_symmetry_space_group_name_H-M 'P 1 21/n 1'
_atom_sites_solution_hydrogens geom
_atom_sites_solution_primary direct
_audit_creation_date 2016-03-11
_audit_creation_method
;
Olex2 1.2-beta
(compiled 2016.02.19 svn.r3266 for OlexSys, GUI svn.r5155)
;
_audit_update_record
;
2017-09-21 deposited with the CCDC.
2018-03-13 downloaded from the CCDC.
;
_cell_angle_alpha 90
_cell_angle_beta 92.088(6)
_cell_angle_gamma 90
_cell_formula_units_Z 4
_cell_length_a 16.565(4)
_cell_length_b 10.745(3)
_cell_length_c 31.067(8)
_cell_measurement_reflns_used 1239
_cell_measurement_temperature 100
_cell_measurement_theta_max 35.0
_cell_measurement_theta_min 2.54
_cell_volume 5526(2)
_computing_cell_refinement 'SAINT v7.68A (Bruker, 2009)'
_computing_data_collection
;
CrystalClear-SM Expert 2.0 r7 (Rigaku, 2011)
;
_computing_data_reduction 'SAINT v7.68A (Bruker, 2009)'
_computing_molecular_graphics 'Olex2 (Dolomanov et al., 2009)'
_computing_publication_material 'Olex2 (Dolomanov et al., 2009)'
_computing_structure_refinement 'ShelXL (Sheldrick, 2015)'
_computing_structure_solution 'SIR2004 (Burla et al., 2007)'
_diffrn_ambient_temperature 100
_diffrn_detector 'CCD area detector'
_diffrn_detector_area_resol_mean 0.0350
_diffrn_detector_type 'Rigaku Saturn724+'
_diffrn_measured_fraction_theta_full 0.972
_diffrn_measured_fraction_theta_max 0.972
_diffrn_measurement_details
;
scan:
    Number of images: 250
               Slice: -120.0000 - 5.0000
         Image width: 0.5000
            Exp time: 2.0000
       Rotation axis: Omega
               Omega: 0.0000
               Kappa: -68.0000
                 Phi: 0.0000
                 XTD: 40.0000
              2theta: -30.0000
scan:
    Number of images: 250
               Slice: -120.0000 - 5.0000
         Image width: 0.5000
            Exp time: 2.0000
       Rotation axis: Omega
               Omega: 0.0000
               Kappa: -68.0000
                 Phi: 90.0000
                 XTD: 40.0000
              2theta: -30.0000
scan:
    Number of images: 360
               Slice: -120.0000 - 60.0000
         Image width: 0.5000
            Exp time: 2.0000
       Rotation axis: Omega
               Omega: 0.0000
               Kappa: 0.0000
                 Phi: 0.0000
                 XTD: 40.0000
              2theta: -30.0000
scan:
    Number of images: 5
               Slice: -120.0000 - -117.5000
         Image width: 0.5000
            Exp time: 2.0000
       Rotation axis: Omega
               Omega: 0.0000
               Kappa: -68.0000
                 Phi: 0.0000
                 XTD: 40.0000
              2theta: -30.0000
;
_diffrn_measurement_device 'CrystalLogic Kappa (4 circle)'
_diffrn_measurement_device_type 'Kappa Rigaku Saturn724+'
_diffrn_measurement_method 'omega rotation'
_diffrn_measurement_specimen_support Fiber
_diffrn_orient_matrix_type FS_PROCESS
_diffrn_orient_matrix_UB_11 0.012844
_diffrn_orient_matrix_UB_12 -0.070067
_diffrn_orient_matrix_UB_13 0.024174
_diffrn_orient_matrix_UB_21 -0.019642
_diffrn_orient_matrix_UB_22 0.030466
_diffrn_orient_matrix_UB_23 0.049815
_diffrn_orient_matrix_UB_31 -0.075379
_diffrn_orient_matrix_UB_32 -0.019878
_diffrn_orient_matrix_UB_33 -0.008861
_diffrn_radiation_collimation '0.3 x 1.5 Double Pinhole'
_diffrn_radiation_monochromator Synchrotron
_diffrn_radiation_probe x-ray
_diffrn_radiation_wavelength 0.6889
_diffrn_reflns_av_R_equivalents 0.0880
_diffrn_reflns_av_unetI/netI 0.1513
_diffrn_reflns_Laue_measured_fraction_full 0.972
_diffrn_reflns_Laue_measured_fraction_max 0.972
_diffrn_reflns_limit_h_max 16
_diffrn_reflns_limit_h_min -16
_diffrn_reflns_limit_k_max 9
_diffrn_reflns_limit_k_min -10
_diffrn_reflns_limit_l_max 31
_diffrn_reflns_limit_l_min -22
_diffrn_reflns_number 12268
_diffrn_reflns_point_group_measured_fraction_full 0.972
_diffrn_reflns_point_group_measured_fraction_max 0.972
_diffrn_reflns_theta_full 20.147
_diffrn_reflns_theta_max 20.147
_diffrn_reflns_theta_min 1.944
_diffrn_source Synchrotron
_diffrn_source_current 24.0
_diffrn_source_power 1.2
_diffrn_source_type 'Undulator, I19, DLS, RAL'
_diffrn_source_voltage 50.0
_diffrn_standards_number 0
_exptl_absorpt_coefficient_mu 0.151
_exptl_absorpt_correction_T_max 1.0000
_exptl_absorpt_correction_T_min 0.6663
_exptl_absorpt_correction_type multi-scan
_exptl_absorpt_process_details
;
SADABS-2008/1 (Bruker,2008) was used for absorption correction.
wR2(int) was 0.1094 before and 0.0625 after correction.
The Ratio of minimum to maximum transmission is 0.6663.
The \l/2 correction factor is 0.0000.
;
_exptl_crystal_colour colourless
_exptl_crystal_colour_primary colourless
_exptl_crystal_density_diffrn 1.183
_exptl_crystal_density_method 'not measured'
_exptl_crystal_description needle
_exptl_crystal_F_000 2080
_exptl_crystal_size_max 0.08
_exptl_crystal_size_mid 0.01
_exptl_crystal_size_min 0.005
_refine_diff_density_max 0.574
_refine_diff_density_min -0.512
_refine_diff_density_rms 0.074
_refine_ls_extinction_method none
_refine_ls_goodness_of_fit_ref 0.986
_refine_ls_hydrogen_treatment constr
_refine_ls_matrix_type full
_refine_ls_number_parameters 660
_refine_ls_number_reflns 5628
_refine_ls_number_restraints 527
_refine_ls_restrained_S_all 0.990
_refine_ls_R_factor_all 0.1869
_refine_ls_R_factor_gt 0.0958
_refine_ls_shift/su_max 0.000
_refine_ls_shift/su_mean 0.000
_refine_ls_structure_factor_coef Fsqd
_refine_ls_weighting_details 'w=1/[\s^2^(Fo^2^)+(0.1624P)^2^] where P=(Fo^2^+2Fc^2^)/3'
_refine_ls_weighting_scheme calc
_refine_ls_wR_factor_gt 0.2278
_refine_ls_wR_factor_ref 0.2865
_reflns_Friedel_coverage 0.000
_reflns_number_gt 2805
_reflns_number_total 5628
_reflns_threshold_expression 'I > 2\s(I)'
_cod_data_source_file c8fd00031j5.cif
_cod_data_source_block CC1_CH2Cl2_o_xylene
_cod_database_code 1549248
_shelx_space_group_comment
;
The symmetry employed for this shelxl refinement is uniquely defined
by the following loop, which should always be used as a source of
symmetry information in preference to the above space-group names.
They are only intended as comments.
;
_shelx_estimated_absorpt_t_max 0.999
_shelx_estimated_absorpt_t_min 0.988
_olex2_refinement_description
;
1. Fixed Uiso
 At 1.2 times of:
  All C(H) groups, All C(H,H) groups, All C(H,H,H,H) groups
 At 1.5 times of:
  All C(H,H,H) groups
2. Restrained distances
 Cl1-C49 = Cl3-C49
 1.74 with sigma of 0.01
 Cl3-C49 = Cl4-C49
 1.74 with sigma of 0.01
 Cl4-Cl3
 2.96 with sigma of 0.02
3. Rigid body (RIGU) restrains
 All non-hydrogen atoms
 with sigma for 1-2 distances of 0.004 and sigma for 1-3 distances of 0.004
4. Others
 Fixed Sof: H49B(0.5) H49A(0.5) H49D(0.5) H49C(0.5) Cl1(0.5) Cl2(0.5) Cl3(0.5)
 Cl4(0.5)
5.a Secondary CH2 refined with riding coordinates:
 C37(H37A,H37B), C38(H38A,H38B), C39(H39A,H39B), C40(H40A,H40B), C41(H41A,
 H41B), C42(H42A,H42B), C43(H43A,H43B), C44(H44A,H44B), C45(H45A,H45B),
 C46(H46A,H46B), C47(H47A,H47B), C48(H48A,H48B), C49(H49B,H49A), C49(H49D,H49C)
5.b Aromatic/amide H refined with riding coordinates:
 C2(H2), C4(H4), C6(H6), C7(H7), C8(H8), C9(H9), C11(H11), C13(H13), C15(H15),
 C16(H16), C17(H17), C18(H18), C20(H20), C22(H22), C24(H24), C25(H25), C26(H26),
  C27(H27), C29(H29), C31(H31), C33(H33), C34(H34), C35(H35), C36(H36),
 C51(H51), C52(H52), C53(H53), C54(H54)
5.c Idealised Me refined as rotating group:
 C56(H56A,H56B,H56C), C57(H57A,H57B,H57C)
;
_shelx_shelxl_version_number 2014/7
_olex2_submission_special_instructions 'No special instructions were received'

loop_
_space_group_symop_operation_xyz
'x, y, z'
'-x+1/2, y+1/2, -z+1/2'
'-x, -y, -z'
'x-1/2, -y-1/2, z-1/2'

loop_
_atom_site_label
_atom_site_type_symbol
_atom_site_fract_x
_atom_site_fract_y
_atom_site_fract_z
_atom_site_U_iso_or_equiv
_atom_site_adp_type
_atom_site_occupancy
_atom_site_site_symmetry_order
_atom_site_calc_flag
_atom_site_refinement_flags_posn
_atom_site_refinement_flags_adp
_atom_site_refinement_flags_occupancy
_atom_site_disorder_assembly
_atom_site_disorder_group
N1 N -0.2786(4) 0.6575(6) 0.2915(2) 0.0528(19) Uani 1 1 d . U . . .
N2 N -0.1908(4) 0.6948(6) 0.2118(2) 0.0477(18) Uani 1 1 d . U . . .
N3 N -0.2513(4) 0.2069(6) 0.4294(2) 0.0482(18) Uani 1 1 d . U . . .
N4 N -0.1811(4) -0.0214(6) 0.3933(2) 0.0481(18) Uani 1 1 d . U . . .
N5 N -0.0765(4) 0.7266(6) 0.4726(2) 0.0509(19) Uani 1 1 d . U . . .
N6 N 0.0989(4) 0.6865(6) 0.4770(2) 0.0508(18) Uani 1 1 d . U . . .
N7 N 0.0124(4) -0.0352(6) 0.2159(2) 0.0453(17) Uani 1 1 d . U . . .
N8 N -0.0188(4) 0.1840(6) 0.1593(2) 0.0455(18) Uani 1 1 d . U . . .
N9 N 0.2033(4) -0.0235(6) 0.4018(2) 0.0482(18) Uani 1 1 d . U . . .
N10 N 0.2962(4) 0.2061(6) 0.4186(2) 0.0478(18) Uani 1 1 d . U . . .
N11 N 0.2789(4) 0.6938(6) 0.2979(2) 0.0467(18) Uani 1 1 d . U . . .
N12 N 0.1995(4) 0.6570(6) 0.2118(2) 0.0454(18) Uani 1 1 d . U . . .
C1 C -0.2153(5) 0.6061(8) 0.3604(3) 0.051(2) Uani 1 1 d . U . . .
C2 C -0.2470(5) 0.4850(7) 0.3622(3) 0.051(2) Uani 1 1 d . U . . .
H2 H -0.2813 0.4555 0.3393 0.061 Uiso 1 1 calc R . . . .
C3 C -0.2289(5) 0.4082(7) 0.3969(3) 0.044(2) Uani 1 1 d . U . . .
C4 C -0.1783(5) 0.4514(7) 0.4299(3) 0.044(2) Uani 1 1 d . U . . .
H4 H -0.1658 0.3985 0.4537 0.053 Uiso 1 1 calc R . . . .
C5 C -0.1456(5) 0.5683(7) 0.4293(3) 0.045(2) Uani 1 1 d . U . . .
C6 C -0.1664(5) 0.6463(8) 0.3939(3) 0.049(2) Uani 1 1 d . U . . .
H6 H -0.1458 0.7288 0.3934 0.058 Uiso 1 1 calc R . . . .
C7 C -0.2363(5) 0.6904(8) 0.3241(3) 0.053(2) Uani 1 1 d . U . . .
H7 H -0.2171 0.7736 0.3254 0.064 Uiso 1 1 calc R . . . .
C8 C -0.2662(5) 0.2840(8) 0.3987(3) 0.050(2) Uani 1 1 d . U . . .
H8 H -0.3030 0.2600 0.3761 0.060 Uiso 1 1 calc R . . . .
C9 C -0.0942(5) 0.6137(8) 0.4651(3) 0.048(2) Uani 1 1 d . U . . .
H9 H -0.0720 0.5533 0.4844 0.057 Uiso 1 1 calc R . . . .
C10 C -0.0451(5) -0.0191(7) 0.3671(3) 0.0413(19) Uani 1 1 d . U . . .
C11 C -0.0655(5) -0.0288(7) 0.3238(3) 0.043(2) Uani 1 1 d . U . . .
H11 H -0.1211 -0.0341 0.3154 0.052 Uiso 1 1 calc R . . . .
C12 C -0.0098(5) -0.0314(7) 0.2920(3) 0.045(2) Uani 1 1 d . U . . .
C13 C 0.0735(5) -0.0293(7) 0.3054(3) 0.044(2) Uani 1 1 d . U . . .
H13 H 0.1139 -0.0343 0.2846 0.053 Uiso 1 1 calc R . . . .
C14 C 0.0958(5) -0.0198(7) 0.3488(3) 0.0419(19) Uani 1 1 d . U . . .
C15 C 0.0374(5) -0.0133(7) 0.3793(3) 0.043(2) Uani 1 1 d . U . . .
H15 H 0.0531 -0.0048 0.4089 0.052 Uiso 1 1 calc R . . . .
C16 C -0.1045(5) -0.0144(7) 0.4009(3) 0.049(2) Uani 1 1 d . U . . .
H16 H -0.0853 -0.0058 0.4299 0.059 Uiso 1 1 calc R . . . .
C17 C -0.0340(5) -0.0356(7) 0.2464(3) 0.043(2) Uani 1 1 d . U . . .
H17 H -0.0903 -0.0390 0.2394 0.052 Uiso 1 1 calc R . . . .
C18 C 0.1824(5) -0.0149(7) 0.3622(3) 0.043(2) Uani 1 1 d . U . . .
H18 H 0.2222 -0.0054 0.3412 0.051 Uiso 1 1 calc R . . . .
C19 C 0.2300(5) 0.4041(8) 0.4126(3) 0.048(2) Uani 1 1 d . U . . .
C20 C 0.2610(5) 0.4345(7) 0.3726(3) 0.044(2) Uani 1 1 d . U . . .
H20 H 0.2909 0.3749 0.3572 0.053 Uiso 1 1 calc R . . . .
C21 C 0.2476(5) 0.5524(7) 0.3557(3) 0.044(2) Uani 1 1 d . U . . .
C22 C 0.2020(5) 0.6371(8) 0.3773(3) 0.046(2) Uani 1 1 d . U . . .
H22 H 0.1916 0.7163 0.3646 0.055 Uiso 1 1 calc R . . . .
C23 C 0.1708(5) 0.6104(8) 0.4167(3) 0.048(2) Uani 1 1 d . U . . .
C24 C 0.1847(5) 0.4912(7) 0.4342(3) 0.047(2) Uani 1 1 d . U . . .
H24 H 0.1628 0.4701 0.4611 0.056 Uiso 1 1 calc R . . . .
C25 C 0.2464(5) 0.2827(8) 0.4330(3) 0.049(2) Uani 1 1 d . U . . .
H25 H 0.2182 0.2611 0.4580 0.059 Uiso 1 1 calc R . . . .
C26 C 0.2831(5) 0.5838(8) 0.3147(3) 0.046(2) Uani 1 1 d . U . . .
H26 H 0.3105 0.5205 0.2997 0.055 Uiso 1 1 calc R . . . .
C27 C 0.1258(5) 0.7040(8) 0.4408(3) 0.049(2) Uani 1 1 d . U . . .
H27 H 0.1167 0.7829 0.4277 0.059 Uiso 1 1 calc R . . . .
C28 C 0.0600(5) 0.5961(7) 0.2025(2) 0.043(2) Uani 1 1 d . U . . .
C29 C 0.0764(5) 0.4783(7) 0.1867(2) 0.044(2) Uani 1 1 d . U . . .
H29 H 0.1309 0.4537 0.1833 0.053 Uiso 1 1 calc R . . . .
C30 C 0.0141(5) 0.3953(7) 0.1758(2) 0.0400(19) Uani 1 1 d . U . . .
C31 C -0.0652(5) 0.4362(7) 0.1789(2) 0.047(2) Uani 1 1 d . U . . .
H31 H -0.1080 0.3820 0.1701 0.056 Uiso 1 1 calc R . . . .
C32 C -0.0836(5) 0.5531(7) 0.1945(2) 0.044(2) Uani 1 1 d . U . . .
C33 C -0.0197(5) 0.6354(8) 0.2056(2) 0.047(2) Uani 1 1 d . U . . .
H33 H -0.0310 0.7174 0.2150 0.056 Uiso 1 1 calc R . . . .
C34 C 0.1268(5) 0.6855(8) 0.2142(3) 0.051(2) Uani 1 1 d . U . . .
H34 H 0.1133 0.7666 0.2237 0.061 Uiso 1 1 calc R . . . .
C35 C 0.0341(5) 0.2697(7) 0.1616(2) 0.044(2) Uani 1 1 d . U . . .
H35 H 0.0879 0.2517 0.1539 0.053 Uiso 1 1 calc R . . . .
C36 C -0.1678(5) 0.5899(8) 0.1986(3) 0.049(2) Uani 1 1 d . U . . .
H36 H -0.2083 0.5306 0.1909 0.058 Uiso 1 1 calc R . . . .
C37 C -0.2968(5) 0.7544(8) 0.2595(3) 0.051(2) Uani 1 1 d . U . . .
H37A H -0.2656 0.8301 0.2673 0.061 Uiso 1 1 calc R . . . .
H37B H -0.3549 0.7755 0.2602 0.061 Uiso 1 1 calc R . . . .
C38 C -0.2776(5) 0.7169(8) 0.2149(3) 0.053(2) Uani 1 1 d . U . . .
H38A H -0.3077 0.6401 0.2070 0.063 Uiso 1 1 calc R . . . .
H38B H -0.2948 0.7833 0.1945 0.063 Uiso 1 1 calc R . . . .
C39 C -0.2926(5) 0.0872(7) 0.4268(3) 0.052(2) Uani 1 1 d . U . . .
H39A H -0.3234 0.0803 0.3990 0.063 Uiso 1 1 calc R . . . .
H39B H -0.3311 0.0804 0.4504 0.063 Uiso 1 1 calc R . . . .
C40 C -0.2299(5) -0.0181(7) 0.4307(3) 0.050(2) Uani 1 1 d . U . . .
H40A H -0.1948 -0.0049 0.4568 0.060 Uiso 1 1 calc R . . . .
H40B H -0.2579 -0.0988 0.4338 0.060 Uiso 1 1 calc R . . . .
C41 C -0.0248(5) 0.7520(8) 0.5106(3) 0.052(2) Uani 1 1 d . U . . .
H41A H -0.0207 0.6764 0.5287 0.063 Uiso 1 1 calc R . . . .
H41B H -0.0490 0.8191 0.5277 0.063 Uiso 1 1 calc R . . . .
C42 C 0.0577(5) 0.7905(8) 0.4976(3) 0.054(2) Uani 1 1 d . U . . .
H42A H 0.0532 0.8614 0.4773 0.064 Uiso 1 1 calc R . . . .
H42B H 0.0899 0.8180 0.5233 0.064 Uiso 1 1 calc R . . . .
C43 C -0.0226(5) -0.0403(7) 0.1724(2) 0.049(2) Uani 1 1 d . U . . .
H43A H -0.0822 -0.0350 0.1736 0.059 Uiso 1 1 calc R . . . .
H43B H -0.0092 -0.1216 0.1594 0.059 Uiso 1 1 calc R . . . .
C44 C 0.0071(5) 0.0636(7) 0.1435(2) 0.049(2) Uani 1 1 d . U . . .
H44A H 0.0668 0.0612 0.1430 0.058 Uiso 1 1 calc R . . . .
H44B H -0.0146 0.0510 0.1137 0.058 Uiso 1 1 calc R . . . .
C45 C 0.2903(5) -0.0194(8) 0.4127(3) 0.052(2) Uani 1 1 d . U . . .
H45A H 0.3209 -0.0110 0.3861 0.062 Uiso 1 1 calc R . . . .
H45B H 0.3072 -0.0979 0.4271 0.062 Uiso 1 1 calc R . . . .
C46 C 0.3092(5) 0.0902(7) 0.4424(3) 0.052(2) Uani 1 1 d . U . . .
H46A H 0.2738 0.0877 0.4674 0.063 Uiso 1 1 calc R . . . .
H46B H 0.3660 0.0853 0.4533 0.063 Uiso 1 1 calc R . . . .
C47 C 0.3183(5) 0.7113(8) 0.2580(2) 0.048(2) Uani 1 1 d . U . . .
H47A H 0.3433 0.6320 0.2492 0.058 Uiso 1 1 calc R . . . .
H47B H 0.3619 0.7738 0.2620 0.058 Uiso 1 1 calc R . . . .
C48 C 0.2594(5) 0.7543(7) 0.2233(3) 0.050(2) Uani 1 1 d . U . . .
H48A H 0.2310 0.8295 0.2332 0.060 Uiso 1 1 calc R . . . .
H48B H 0.2892 0.7771 0.1974 0.060 Uiso 1 1 calc R . . . .
C49 C 0.0058(12) 0.4596(8) 0.3517(3) 0.170(7) Uani 1 1 d D U . . .
H49B H 0.0551 0.4480 0.3703 0.204 Uiso 0.5 1 calc R . P A 1
H49A H -0.0424 0.4471 0.3691 0.204 Uiso 0.5 1 calc R . P A 1
H49D H -0.0392 0.4981 0.3670 0.204 Uiso 0.5 1 calc R . P B 2
H49C H 0.0574 0.4956 0.3630 0.204 Uiso 0.5 1 calc R . P B 2
Cl1 Cl 0.0045(4) 0.6177(7) 0.3250(2) 0.133(3) Uani 0.5 1 d D U P C 1
Cl2 Cl 0.0050(5) 0.3550(12) 0.3053(3) 0.176(4) Uani 0.5 1 d . U P C 1
Cl3 Cl -0.0053(10) 0.4849(11) 0.2983(3) 0.240(7) Uani 0.5 1 d D U P C 2
Cl4 Cl 0.0055(7) 0.2914(6) 0.3590(3) 0.174(4) Uani 0.5 1 d D U P C 2
C50 C 0.4686(7) 0.2866(12) 0.4845(3) 0.089(3) Uani 1 1 d . U . . .
C51 C 0.4890(8) 0.1849(13) 0.5139(4) 0.108(4) Uani 1 1 d . U . . .
H51 H 0.5285 0.1255 0.5063 0.130 Uiso 1 1 calc R . . . .
C52 C 0.4527(10) 0.1741(16) 0.5516(4) 0.130(5) Uani 1 1 d . U . . .
H52 H 0.4645 0.1071 0.5707 0.156 Uiso 1 1 calc R . . . .
C53 C 0.3987(10) 0.2633(17) 0.5609(5) 0.134(5) Uani 1 1 d . U . . .
H53 H 0.3735 0.2529 0.5877 0.161 Uiso 1 1 calc R . . . .
C54 C 0.3745(8) 0.3655(15) 0.5381(4) 0.118(4) Uani 1 1 d . U . . .
H54 H 0.3360 0.4242 0.5474 0.141 Uiso 1 1 calc R . . . .
C55 C 0.4157(9) 0.3729(15) 0.4977(5) 0.117(4) Uani 1 1 d . U . . .
C56 C 0.5094(7) 0.2902(10) 0.4428(3) 0.088(3) Uani 1 1 d . U . . .
H56A H 0.4714 0.3197 0.4201 0.132 Uiso 1 1 calc GR . . . .
H56B H 0.5282 0.2065 0.4356 0.132 Uiso 1 1 calc GR . . . .
H56C H 0.5557 0.3469 0.4451 0.132 Uiso 1 1 calc GR . . . .
C57 C 0.3992(7) 0.4758(13) 0.4698(4) 0.132(5) Uani 1 1 d . U . . .
H57A H 0.3578 0.5288 0.4822 0.199 Uiso 1 1 calc GR . . . .
H57B H 0.3797 0.4452 0.4416 0.199 Uiso 1 1 calc GR . . . .
H57C H 0.4487 0.5242 0.4665 0.199 Uiso 1 1 calc GR . . . .

loop_
_atom_site_aniso_label
_atom_site_aniso_U_11
_atom_site_aniso_U_22
_atom_site_aniso_U_33
_atom_site_aniso_U_23
_atom_site_aniso_U_13
_atom_site_aniso_U_12
N1 0.052(5) 0.041(4) 0.064(4) 0.001(3) -0.010(3) 0.008(4)
N2 0.050(4) 0.033(4) 0.059(4) 0.004(3) -0.009(3) 0.008(3)
N3 0.042(4) 0.037(4) 0.065(4) -0.005(3) -0.001(3) -0.002(3)
N4 0.051(4) 0.030(4) 0.063(4) 0.001(3) -0.002(3) -0.005(3)
N5 0.052(4) 0.040(4) 0.060(4) -0.010(3) -0.012(3) -0.002(3)
N6 0.051(4) 0.047(4) 0.053(4) -0.007(4) -0.010(3) 0.000(3)
N7 0.053(4) 0.029(4) 0.054(4) -0.003(3) -0.007(3) 0.000(4)
N8 0.052(4) 0.031(3) 0.052(4) -0.004(3) -0.014(3) 0.005(3)
N9 0.049(4) 0.031(4) 0.064(4) 0.004(3) -0.009(3) -0.003(3)
N10 0.037(4) 0.033(4) 0.071(5) 0.003(3) -0.014(3) -0.005(3)
N11 0.044(4) 0.042(4) 0.053(4) 0.003(3) -0.007(3) 0.002(4)
N12 0.046(4) 0.032(4) 0.057(4) 0.008(3) -0.011(3) -0.004(3)
C1 0.048(5) 0.042(4) 0.063(5) -0.004(4) -0.009(4) -0.003(4)
C2 0.046(5) 0.041(4) 0.064(5) -0.005(4) -0.015(4) -0.003(4)
C3 0.041(5) 0.033(4) 0.057(5) -0.009(3) -0.010(4) -0.004(4)
C4 0.041(5) 0.033(4) 0.057(5) -0.008(3) -0.008(4) -0.001(4)
C5 0.044(5) 0.033(4) 0.058(4) -0.004(3) -0.011(4) -0.001(4)
C6 0.048(5) 0.031(4) 0.065(5) -0.001(3) -0.014(4) -0.001(4)
C7 0.052(6) 0.038(5) 0.069(5) 0.000(4) -0.012(4) -0.003(4)
C8 0.044(5) 0.045(4) 0.059(5) -0.007(4) -0.014(4) -0.012(4)
C9 0.048(5) 0.038(4) 0.057(5) -0.008(4) -0.006(4) 0.001(4)
C10 0.044(4) 0.029(5) 0.051(4) -0.001(4) -0.005(3) -0.003(4)
C11 0.043(4) 0.026(5) 0.059(4) -0.004(4) -0.010(3) 0.000(4)
C12 0.050(4) 0.023(5) 0.061(4) -0.007(4) -0.005(3) 0.000(4)
C13 0.044(4) 0.030(5) 0.058(4) -0.002(4) -0.003(3) -0.001(4)
C14 0.044(4) 0.023(5) 0.058(4) 0.003(4) -0.004(3) 0.002(4)
C15 0.047(4) 0.032(5) 0.050(4) -0.003(4) -0.008(3) -0.002(4)
C16 0.053(4) 0.034(5) 0.060(5) -0.002(4) -0.001(3) -0.006(4)
C17 0.043(5) 0.025(5) 0.061(4) -0.008(4) -0.009(3) -0.003(4)
C18 0.041(4) 0.026(5) 0.062(5) -0.001(4) -0.005(3) -0.003(4)
C19 0.044(5) 0.037(4) 0.062(5) 0.000(3) -0.005(4) -0.004(4)
C20 0.038(5) 0.037(4) 0.058(4) -0.004(3) -0.006(4) 0.000(4)
C21 0.044(5) 0.036(4) 0.053(4) -0.006(3) -0.005(3) -0.003(4)
C22 0.047(5) 0.035(4) 0.054(4) 0.003(3) -0.007(4) 0.000(4)
C23 0.047(5) 0.039(4) 0.057(4) 0.003(3) -0.005(4) -0.001(4)
C24 0.045(5) 0.040(4) 0.054(5) 0.004(3) -0.004(4) -0.001(4)
C25 0.045(5) 0.038(4) 0.062(5) 0.003(4) -0.011(4) -0.004(4)
C26 0.038(5) 0.042(4) 0.057(4) -0.002(4) -0.009(4) -0.004(4)
C27 0.053(5) 0.037(5) 0.056(5) 0.001(4) -0.006(4) 0.002(4)
C28 0.053(4) 0.032(4) 0.044(5) 0.005(4) -0.010(3) 0.000(3)
C29 0.052(5) 0.033(4) 0.046(5) -0.001(4) -0.004(4) -0.002(3)
C30 0.044(4) 0.028(4) 0.046(5) 0.002(3) -0.010(4) 0.003(3)
C31 0.049(4) 0.035(4) 0.056(5) 0.003(4) -0.009(4) 0.001(3)
C32 0.046(4) 0.032(4) 0.053(5) 0.006(4) -0.012(3) 0.003(3)
C33 0.048(4) 0.032(4) 0.060(6) -0.005(4) -0.009(4) 0.002(3)
C34 0.051(4) 0.030(5) 0.070(6) 0.002(4) -0.014(4) -0.001(4)
C35 0.052(5) 0.030(4) 0.050(5) 0.002(3) -0.016(4) 0.005(3)
C36 0.049(4) 0.032(4) 0.064(5) 0.007(4) -0.010(4) 0.003(4)
C37 0.045(5) 0.043(5) 0.063(4) -0.002(4) -0.014(4) 0.005(4)
C38 0.051(5) 0.043(5) 0.063(5) 0.002(4) -0.011(4) 0.010(4)
C39 0.052(5) 0.042(4) 0.063(6) -0.006(4) -0.003(4) -0.007(4)
C40 0.051(5) 0.037(5) 0.062(5) -0.003(4) 0.005(4) -0.008(4)
C41 0.049(5) 0.046(5) 0.062(5) -0.010(4) -0.005(4) -0.002(4)
C42 0.053(5) 0.047(5) 0.060(5) -0.008(4) -0.005(4) -0.003(4)
C43 0.055(6) 0.030(4) 0.061(4) -0.006(3) -0.017(4) -0.003(4)
C44 0.057(6) 0.034(4) 0.054(5) -0.008(3) -0.012(4) 0.004(4)
C45 0.048(5) 0.040(5) 0.067(5) 0.004(4) -0.013(4) 0.004(4)
C46 0.050(5) 0.038(4) 0.067(5) 0.003(4) -0.009(4) 0.003(4)
C47 0.048(5) 0.039(5) 0.057(4) 0.004(4) -0.006(3) -0.006(4)
C48 0.051(5) 0.036(5) 0.061(5) 0.005(4) -0.012(4) -0.007(4)
C49 0.242(19) 0.137(8) 0.131(8) -0.005(6) -0.005(9) 0.013(8)
Cl1 0.116(6) 0.176(7) 0.106(5) 0.004(5) -0.008(4) 0.001(5)
Cl2 0.129(7) 0.225(10) 0.175(8) -0.074(8) 0.003(6) 0.022(7)
Cl3 0.44(2) 0.162(10) 0.117(6) 0.022(7) -0.032(8) -0.012(11)
Cl4 0.240(11) 0.076(5) 0.203(9) -0.006(5) -0.040(8) -0.007(5)
C50 0.085(7) 0.117(8) 0.066(6) -0.018(5) -0.003(5) -0.058(6)
C51 0.113(8) 0.136(8) 0.074(6) -0.006(6) -0.021(6) -0.087(6)
C52 0.140(11) 0.165(11) 0.084(7) 0.000(7) -0.016(6) -0.079(8)
C53 0.108(10) 0.173(12) 0.119(9) -0.039(7) -0.024(7) -0.084(8)
C54 0.083(8) 0.165(11) 0.104(8) -0.048(7) -0.015(6) -0.069(8)
C55 0.099(8) 0.137(9) 0.113(8) -0.042(6) -0.014(6) -0.054(6)
C56 0.098(8) 0.088(8) 0.077(6) -0.002(6) -0.001(5) -0.020(6)
C57 0.092(9) 0.141(9) 0.160(10) -0.024(7) -0.050(7) -0.068(7)

loop_
_atom_type_symbol
_atom_type_description
_atom_type_scat_dispersion_real
_atom_type_scat_dispersion_imag
_atom_type_scat_source
C C 0.0030 0.0010 'International Tables Vol C Tables 4.2.6.8 and 6.1.1.4'
H H 0.0000 0.0000 'International Tables Vol C Tables 4.2.6.8 and 6.1.1.4'
Cl Cl 0.1420 0.1500 'International Tables Vol C Tables 4.2.6.8 and 6.1.1.4'
N N 0.0060 0.0030 'International Tables Vol C Tables 4.2.6.8 and 6.1.1.4'

loop_
_geom_angle_atom_site_label_1
_geom_angle_atom_site_label_2
_geom_angle_atom_site_label_3
_geom_angle
C7 N1 C37 116.2(7)
C36 N2 C38 118.4(7)
C8 N3 C39 117.0(7)
C16 N4 C40 115.4(7)
C9 N5 C41 116.9(7)
C27 N6 C42 117.9(7)
C17 N7 C43 118.2(7)
C35 N8 C44 116.9(7)
C18 N9 C45 116.8(7)
C25 N10 C46 117.6(7)
C26 N11 C47 116.7(7)
C34 N12 C48 117.0(7)
C2 C1 C7 121.3(8)
C6 C1 C2 118.4(8)
C6 C1 C7 120.3(8)
C1 C2 H2 119.6
C3 C2 C1 120.8(8)
C3 C2 H2 119.6
C2 C3 C8 119.4(7)
C4 C3 C2 119.1(7)
C4 C3 C8 121.5(8)
C3 C4 H4 119.0
C5 C4 C3 122.0(8)
C5 C4 H4 119.0
C4 C5 C6 117.9(7)
C4 C5 C9 121.1(8)
C6 C5 C9 120.9(7)
C1 C6 C5 121.7(8)
C1 C6 H6 119.1
C5 C6 H6 119.1
N1 C7 C1 123.4(8)
N1 C7 H7 118.3
C1 C7 H7 118.3
N3 C8 C3 123.0(7)
N3 C8 H8 118.5
C3 C8 H8 118.5
N5 C9 C5 125.8(8)
N5 C9 H9 117.1
C5 C9 H9 117.1
C11 C10 C15 117.9(8)
C11 C10 C16 123.7(8)
C15 C10 C16 118.4(7)
C10 C11 H11 118.2
C12 C11 C10 123.7(8)
C12 C11 H11 118.2
C11 C12 C13 117.3(8)
C11 C12 C17 121.9(8)
C13 C12 C17 120.8(8)
C12 C13 H13 119.9
C14 C13 C12 120.3(8)
C14 C13 H13 119.9
C13 C14 C18 119.7(8)
C15 C14 C13 120.1(8)
C15 C14 C18 120.2(8)
C10 C15 H15 119.6
C14 C15 C10 120.7(8)
C14 C15 H15 119.6
N4 C16 C10 123.4(8)
N4 C16 H16 118.3
C10 C16 H16 118.3
N7 C17 C12 125.8(8)
N7 C17 H17 117.1
C12 C17 H17 117.1
N9 C18 C14 119.8(8)
N9 C18 H18 120.1
C14 C18 H18 120.1
C20 C19 C25 121.4(8)
C24 C19 C20 119.6(8)
C24 C19 C25 118.9(8)
C19 C20 H20 120.3
C21 C20 C19 119.4(8)
C21 C20 H20 120.3
C20 C21 C26 118.5(8)
C22 C21 C20 120.2(8)
C22 C21 C26 121.2(8)
C21 C22 H22 119.1
C21 C22 C23 121.9(8)
C23 C22 H22 119.1
C22 C23 C24 118.1(8)
C22 C23 C27 121.5(8)
C24 C23 C27 120.3(8)
C19 C24 C23 120.7(8)
C19 C24 H24 119.6
C23 C24 H24 119.6
N10 C25 C19 122.6(8)
N10 C25 H25 118.7
C19 C25 H25 118.7
N11 C26 C21 123.0(8)
N11 C26 H26 118.5
C21 C26 H26 118.5
N6 C27 C23 124.2(8)
N6 C27 H27 117.9
C23 C27 H27 117.9
C29 C28 C33 119.9(8)
C29 C28 C34 121.2(8)
C33 C28 C34 118.8(7)
C28 C29 H29 119.5
C28 C29 C30 121.1(8)
C30 C29 H29 119.5
C29 C30 C35 119.3(7)
C31 C30 C29 118.2(7)
C31 C30 C35 122.6(7)
C30 C31 H31 118.9
C32 C31 C30 122.2(8)
C32 C31 H31 118.9
C31 C32 C33 118.7(8)
C31 C32 C36 120.1(8)
C33 C32 C36 121.2(7)
C28 C33 C32 119.8(7)
C28 C33 H33 120.1
C32 C33 H33 120.1
N12 C34 C28 122.2(8)
N12 C34 H34 118.9
C28 C34 H34 118.9
N8 C35 C30 121.4(8)
N8 C35 H35 119.3
C30 C35 H35 119.3
N2 C36 C32 124.9(8)
N2 C36 H36 117.6
C32 C36 H36 117.6
N1 C37 H37A 108.9
N1 C37 H37B 108.9
N1 C37 C38 113.2(7)
H37A C37 H37B 107.8
C38 C37 H37A 108.9
C38 C37 H37B 108.9
N2 C38 C37 110.5(7)
N2 C38 H38A 109.6
N2 C38 H38B 109.6
C37 C38 H38A 109.6
C37 C38 H38B 109.6
H38A C38 H38B 108.1
N3 C39 H39A 109.8
N3 C39 H39B 109.8
N3 C39 C40 109.3(7)
H39A C39 H39B 108.3
C40 C39 H39A 109.8
C40 C39 H39B 109.8
N4 C40 C39 110.6(7)
N4 C40 H40A 109.5
N4 C40 H40B 109.5
C39 C40 H40A 109.5
C39 C40 H40B 109.5
H40A C40 H40B 108.1
N5 C41 H41A 109.6
N5 C41 H41B 109.6
N5 C41 C42 110.4(7)
H41A C41 H41B 108.1
C42 C41 H41A 109.6
C42 C41 H41B 109.6
N6 C42 C41 110.5(7)
N6 C42 H42A 109.5
N6 C42 H42B 109.5
C41 C42 H42A 109.5
C41 C42 H42B 109.5
H42A C42 H42B 108.1
N7 C43 H43A 108.9
N7 C43 H43B 108.9
N7 C43 C44 113.2(7)
H43A C43 H43B 107.8
C44 C43 H43A 108.9
C44 C43 H43B 108.9
N8 C44 C43 110.4(7)
N8 C44 H44A 109.6
N8 C44 H44B 109.6
C43 C44 H44A 109.6
C43 C44 H44B 109.6
H44A C44 H44B 108.1
N9 C45 H45A 109.7
N9 C45 H45B 109.7
N9 C45 C46 109.9(7)
H45A C45 H45B 108.2
C46 C45 H45A 109.7
C46 C45 H45B 109.7
N10 C46 C45 109.3(6)
N10 C46 H46A 109.8
N10 C46 H46B 109.8
C45 C46 H46A 109.8
C45 C46 H46B 109.8
H46A C46 H46B 108.3
N11 C47 H47A 109.5
N11 C47 H47B 109.5
N11 C47 C48 110.9(7)
H47A C47 H47B 108.1
C48 C47 H47A 109.5
C48 C47 H47B 109.5
N12 C48 C47 111.7(6)
N12 C48 H48A 109.3
N12 C48 H48B 109.3
C47 C48 H48A 109.3
C47 C48 H48B 109.3
H48A C48 H48B 107.9
H49B C49 H49A 109.2
H49D C49 H49C 108.6
Cl1 C49 H49B 111.4
Cl1 C49 H49A 111.4
Cl2 C49 H49B 111.4
Cl2 C49 H49A 111.4
Cl2 C49 Cl1 101.9(7)
Cl3 C49 H49D 110.4
Cl3 C49 H49C 110.4
Cl3 C49 Cl4 106.4(7)
Cl4 C49 H49D 110.4
Cl4 C49 H49C 110.4
C51 C50 C56 117.7(13)
C55 C50 C51 117.6(13)
C55 C50 C56 124.7(14)
C50 C51 H51 119.6
C52 C51 C50 120.8(15)
C52 C51 H51 119.6
C51 C52 H52 121.7
C51 C52 C53 116.6(18)
C53 C52 H52 121.7
C52 C53 H53 114.9
C52 C53 C54 130.3(19)
C54 C53 H53 114.9
C53 C54 H54 124.6
C53 C54 C55 110.8(17)
C55 C54 H54 124.6
C50 C55 C54 123.8(16)
C50 C55 C57 117.4(15)
C57 C55 C54 118.9(17)
C50 C56 H56A 109.5
C50 C56 H56B 109.5
C50 C56 H56C 109.5
H56A C56 H56B 109.5
H56A C56 H56C 109.5
H56B C56 H56C 109.5
C55 C57 H57A 109.5
C55 C57 H57B 109.5
C55 C57 H57C 109.5
H57A C57 H57B 109.5
H57A C57 H57C 109.5
H57B C57 H57C 109.5

loop_
_geom_bond_atom_site_label_1
_geom_bond_atom_site_label_2
_geom_bond_distance
N1 C7 1.261(9)
N1 C37 1.463(10)
N2 C36 1.261(9)
N2 C38 1.464(10)
N3 C8 1.279(9)
N3 C39 1.458(9)
N4 C16 1.285(10)
N4 C40 1.441(9)
N5 C9 1.268(9)
N5 C41 1.457(10)
N6 C27 1.240(9)
N6 C42 1.467(10)
N7 C17 1.240(9)
N7 C43 1.453(9)
N8 C35 1.272(9)
N8 C44 1.453(9)
N9 C18 1.271(9)
N9 C45 1.469(10)
N10 C25 1.259(9)
N10 C46 1.461(9)
N11 C26 1.293(9)
N11 C47 1.434(9)
N12 C34 1.247(9)
N12 C48 1.475(9)
C1 C2 1.405(11)
C1 C6 1.364(10)
C1 C7 1.478(11)
C2 H2 0.9500
C2 C3 1.383(10)
C3 C4 1.379(10)
C3 C8 1.473(11)
C4 H4 0.9500
C4 C5 1.368(10)
C5 C6 1.416(10)
C5 C9 1.460(11)
C6 H6 0.9500
C7 H7 0.9500
C8 H8 0.9500
C9 H9 0.9500
C10 C11 1.379(10)
C10 C15 1.406(10)
C10 C16 1.466(11)
C11 H11 0.9500
C11 C12 1.375(10)
C12 C13 1.427(11)
C12 C17 1.462(11)
C13 H13 0.9500
C13 C14 1.389(10)
C14 C15 1.381(10)
C14 C18 1.478(11)
C15 H15 0.9500
C16 H16 0.9500
C17 H17 0.9500
C18 H18 0.9500
C19 C20 1.401(10)
C19 C24 1.389(11)
C19 C25 1.472(11)
C20 H20 0.9500
C20 C21 1.386(10)
C21 C22 1.374(10)
C21 C26 1.462(10)
C22 H22 0.9500
C22 C23 1.378(10)
C23 C24 1.407(10)
C23 C27 1.471(11)
C24 H24 0.9500
C25 H25 0.9500
C26 H26 0.9500
C27 H27 0.9500
C28 C29 1.388(10)
C28 C33 1.393(11)
C28 C34 1.500(11)
C29 H29 0.9500
C29 C30 1.397(10)
C30 C31 1.391(10)
C30 C35 1.462(10)
C31 H31 0.9500
C31 C32 1.384(10)
C32 C33 1.413(11)
C32 C36 1.460(11)
C33 H33 0.9500
C34 H34 0.9500
C35 H35 0.9500
C36 H36 0.9500
C37 H37A 0.9900
C37 H37B 0.9900
C37 C38 1.487(10)
C38 H38A 0.9900
C38 H38B 0.9900
C39 H39A 0.9900
C39 H39B 0.9900
C39 C40 1.538(11)
C40 H40A 0.9900
C40 H40B 0.9900
C41 H41A 0.9900
C41 H41B 0.9900
C41 C42 1.498(11)
C42 H42A 0.9900
C42 H42B 0.9900
C43 H43A 0.9900
C43 H43B 0.9900
C43 C44 1.524(10)
C44 H44A 0.9900
C44 H44B 0.9900
C45 H45A 0.9900
C45 H45B 0.9900
C45 C46 1.521(11)
C46 H46A 0.9900
C46 H46B 0.9900
C47 H47A 0.9900
C47 H47B 0.9900
C47 C48 1.501(10)
C48 H48A 0.9900
C48 H48B 0.9900
C49 H49B 0.9900
C49 H49A 0.9900
C49 H49D 0.9900
C49 H49C 0.9900
C49 Cl1 1.890(8)
C49 Cl2 1.828(14)
C49 Cl3 1.684(7)
C49 Cl4 1.822(8)
C50 C51 1.456(16)
C50 C55 1.350(18)
C50 C56 1.485(13)
C51 H51 0.9500
C51 C52 1.339(15)
C52 H52 0.9500
C52 C53 1.35(2)
C53 H53 0.9500
C53 C54 1.359(19)
C54 H54 0.9500
C54 C55 1.452(18)
C55 C57 1.426(17)
C56 H56A 0.9800
C56 H56B 0.9800
C56 H56C 0.9800
C57 H57A 0.9800
C57 H57B 0.9800
C57 H57C 0.9800

loop_
_geom_torsion_atom_site_label_1
_geom_torsion_atom_site_label_2
_geom_torsion_atom_site_label_3
_geom_torsion_atom_site_label_4
_geom_torsion
N1 C37 C38 N2 -63.3(9)
N3 C39 C40 N4 -68.3(8)
N5 C41 C42 N6 -66.6(9)
N7 C43 C44 N8 -64.5(9)
N9 C45 C46 N10 -68.3(9)
N11 C47 C48 N12 -66.9(9)
C1 C2 C3 C4 -0.7(12)
C1 C2 C3 C8 177.1(8)
C2 C1 C6 C5 1.7(13)
C2 C1 C7 N1 -5.1(14)
C2 C3 C4 C5 0.1(12)
C2 C3 C8 N3 178.7(8)
C3 C4 C5 C6 1.3(12)
C3 C4 C5 C9 178.1(8)
C4 C3 C8 N3 -3.5(13)
C4 C5 C6 C1 -2.2(12)
C4 C5 C9 N5 -162.5(8)
C6 C1 C2 C3 -0.2(13)
C6 C1 C7 N1 177.1(8)
C6 C5 C9 N5 14.2(13)
C7 N1 C37 C38 129.0(8)
C7 C1 C2 C3 -178.0(8)
C7 C1 C6 C5 179.5(7)
C8 N3 C39 C40 126.2(8)
C8 C3 C4 C5 -177.7(8)
C9 N5 C41 C42 108.3(8)
C9 C5 C6 C1 -179.0(8)
C10 C11 C12 C13 2.8(11)
C10 C11 C12 C17 -176.9(7)
C11 C10 C15 C14 -1.3(11)
C11 C10 C16 N4 1.4(12)
C11 C12 C13 C14 -2.5(11)
C11 C12 C17 N7 178.2(7)
C12 C13 C14 C15 0.4(11)
C12 C13 C14 C18 -178.6(7)
C13 C12 C17 N7 -1.5(12)
C13 C14 C15 C10 1.5(11)
C13 C14 C18 N9 -170.4(7)
C15 C10 C11 C12 -1.0(12)
C15 C10 C16 N4 -178.6(7)
C15 C14 C18 N9 10.5(11)
C16 N4 C40 C39 124.7(7)
C16 C10 C11 C12 179.0(7)
C16 C10 C15 C14 178.7(7)
C17 N7 C43 C44 127.0(8)
C17 C12 C13 C14 177.2(7)
C18 N9 C45 C46 120.1(8)
C18 C14 C15 C10 -179.4(7)
C19 C20 C21 C22 -2.3(11)
C19 C20 C21 C26 177.7(7)
C20 C19 C24 C23 -1.2(12)
C20 C19 C25 N10 8.8(12)
C20 C21 C22 C23 2.5(12)
C20 C21 C26 N11 -174.9(7)
C21 C22 C23 C24 -2.0(12)
C21 C22 C23 C27 176.6(8)
C22 C21 C26 N11 5.0(12)
C22 C23 C24 C19 1.3(12)
C22 C23 C27 N6 -177.4(8)
C24 C19 C20 C21 1.6(11)
C24 C19 C25 N10 -169.4(8)
C24 C23 C27 N6 1.2(13)
C25 N10 C46 C45 122.1(8)
C25 C19 C20 C21 -176.6(7)
C25 C19 C24 C23 177.1(7)
C26 N11 C47 C48 121.5(8)
C26 C21 C22 C23 -177.4(7)
C27 N6 C42 C41 125.8(8)
C27 C23 C24 C19 -177.2(8)
C28 C29 C30 C31 3.4(11)
C28 C29 C30 C35 -176.5(7)
C29 C28 C33 C32 3.1(11)
C29 C28 C34 N12 -2.7(12)
C29 C30 C31 C32 -3.2(11)
C29 C30 C35 N8 166.2(7)
C30 C31 C32 C33 3.0(12)
C30 C31 C32 C36 -177.8(7)
C31 C30 C35 N8 -13.7(12)
C31 C32 C33 C28 -2.9(11)
C31 C32 C36 N2 -178.8(8)
C33 C28 C29 C30 -3.4(11)
C33 C28 C34 N12 -179.2(8)
C33 C32 C36 N2 0.4(12)
C34 N12 C48 C47 124.5(8)
C34 C28 C29 C30 -179.8(7)
C34 C28 C33 C32 179.6(7)
C35 N8 C44 C43 133.6(7)
C35 C30 C31 C32 176.6(7)
C36 N2 C38 C37 123.4(8)
C36 C32 C33 C28 177.9(7)
C37 N1 C7 C1 177.2(7)
C38 N2 C36 C32 -178.9(7)
C39 N3 C8 C3 -179.9(7)
C40 N4 C16 C10 178.6(7)
C41 N5 C9 C5 179.2(8)
C42 N6 C27 C23 177.8(7)
C43 N7 C17 C12 179.8(7)
C44 N8 C35 C30 178.2(6)
C45 N9 C18 C14 179.3(6)
C46 N10 C25 C19 178.1(7)
C47 N11 C26 C21 178.5(7)
C48 N12 C34 C28 178.7(7)
C50 C51 C52 C53 -1.6(17)
C51 C50 C55 C54 -4.1(17)
C51 C50 C55 C57 176.7(9)
C51 C52 C53 C54 -1(2)
C52 C53 C54 C55 0(2)
C53 C54 C55 C50 2.0(16)
C53 C54 C55 C57 -178.7(10)
C55 C50 C51 C52 3.9(15)
C56 C50 C51 C52 -178.2(10)
C56 C50 C55 C54 178.1(9)
C56 C50 C55 C57 -1.1(17)
